data_7153316
loop_
_publ_author_name
'Venturoni, Francesco'
'Nikbin, Nikzad'
'Ley, Steven V.'
'Baxendale, Ian R.'

_publ_section_title
;
 The application of flow microreactors to the preparation of a family of
 casein kinase I inhibitors.
;
_journal_issue 8
_journal_name_full 'Organic &amp; biomolecular chemistry'
_journal_page_first 1798
_journal_page_last 1806
_journal_paper_doi 10.1039/b925327k
_journal_volume 8
_journal_year 2010
_chemical_formula_moiety 'C11 H7 Cl F N3 O'
_chemical_formula_sum 'C11 H7 Cl F N3 O'
_chemical_formula_weight 251.65
_chemical_name_systematic
;
?
;
_space_group_IT_number 2
_symmetry_cell_setting triclinic
_symmetry_space_group_name_Hall '-P 1'
_symmetry_space_group_name_H-M 'P -1'
_atom_sites_solution_hydrogens geom
_atom_sites_solution_primary direct
_atom_sites_solution_secondary difmap
_audit_creation_method SHELXL-97
_cell_angle_alpha 105.020(3)
_cell_angle_beta 93.976(3)
_cell_angle_gamma 104.710(2)
_cell_formula_units_Z 2
_cell_length_a 5.5835(3)
_cell_length_b 8.4844(4)
_cell_length_c 11.9337(7)
_cell_measurement_reflns_used 8738
_cell_measurement_temperature 180(2)
_cell_measurement_theta_max 25.03
_cell_measurement_theta_min 1.00
_cell_volume 522.56(5)
_computing_cell_refinement 'HKL Scalepack (Otwinowski & Minor 1997)'
_computing_data_collection 'Collect (Nonius B.V. 1998)'
_computing_data_reduction
;
HKL Denzo and Scalepack (Otwinowski & Minor 1997)
;
_computing_publication_material 'SHELXL-97 (Sheldrick 1997)'
_computing_structure_refinement 'SHELXL-97 (Sheldrick 1997)'
_computing_structure_solution 'SIR-92 (Altomare et al. 1994)'
_diffrn_ambient_temperature 180(2)
_diffrn_measured_fraction_theta_full 0.988
_diffrn_measured_fraction_theta_max 0.988
_diffrn_measurement_device_type 'Nonius Kappa CCD'
_diffrn_measurement_method 'Thin slice \w and \f scans'
_diffrn_radiation_source 'fine-focus sealed tube'
_diffrn_radiation_type MoK\a
_diffrn_radiation_wavelength 0.71073
_diffrn_reflns_av_R_equivalents 0.0522
_diffrn_reflns_av_sigmaI/netI 0.0463
_diffrn_reflns_limit_h_max 6
_diffrn_reflns_limit_h_min -6
_diffrn_reflns_limit_k_max 10
_diffrn_reflns_limit_k_min -10
_diffrn_reflns_limit_l_max 14
_diffrn_reflns_limit_l_min -13
_diffrn_reflns_number 5552
_diffrn_reflns_theta_full 25.06
_diffrn_reflns_theta_max 25.06
_diffrn_reflns_theta_min 3.54
_exptl_absorpt_coefficient_mu 0.364
_exptl_absorpt_correction_T_max 0.982
_exptl_absorpt_correction_T_min 0.894
_exptl_absorpt_correction_type multi-scan
_exptl_absorpt_process_details
;
multi-scan from symmetry-related measurements
Sortav (Blessing 1995)
;
_exptl_crystal_colour colourless
_exptl_crystal_density_diffrn 1.599
_exptl_crystal_density_method 'not measured'
_exptl_crystal_description block
_exptl_crystal_F_000 256
_exptl_crystal_size_max 0.12
_exptl_crystal_size_mid 0.07
_exptl_crystal_size_min 0.05
_refine_diff_density_max 0.534
_refine_diff_density_min -0.292
_refine_diff_density_rms 0.081
_refine_ls_extinction_method none
_refine_ls_goodness_of_fit_ref 1.224
_refine_ls_hydrogen_treatment constr
_refine_ls_matrix_type full
_refine_ls_number_parameters 154
_refine_ls_number_reflns 1841
_refine_ls_number_restraints 0
_refine_ls_restrained_S_all 1.224
_refine_ls_R_factor_all 0.0642
_refine_ls_R_factor_gt 0.0545
_refine_ls_shift/su_max 0.000
_refine_ls_shift/su_mean 0.000
_refine_ls_structure_factor_coef Fsqd
_refine_ls_weighting_details 'calc w=1/[\s^2^(Fo^2^)+(0.0529P)^2^+0.5592P] where P=(Fo^2^+2Fc^2^)/3'
_refine_ls_weighting_scheme calc
_refine_ls_wR_factor_gt 0.1444
_refine_ls_wR_factor_ref 0.1505
_reflns_number_gt 1572
_reflns_number_total 1841
_reflns_threshold_expression >2sigma(I)
_cod_data_source_file b925327k.txt
_cod_data_source_block sl0970
_cod_original_sg_symbol_H-M P-1
_cod_database_code 7153316

loop_
_symmetry_equiv_pos_as_xyz
'x, y, z'
'-x, -y, -z'

loop_
_atom_site_label
_atom_site_type_symbol
_atom_site_fract_x
_atom_site_fract_y
_atom_site_fract_z
_atom_site_U_iso_or_equiv
_atom_site_adp_type
_atom_site_occupancy
_atom_site_symmetry_multiplicity
_atom_site_calc_flag
_atom_site_refinement_flags
Cl1 Cl 0.07356(15) 0.68585(10) 0.60196(7) 0.0417(3) Uani 1 1 d .
F1 F 0.6981(4) 1.8811(3) 1.48024(19) 0.0594(7) Uani 1 1 d .
N2 N 0.1132(5) 1.0454(4) 0.8833(2) 0.0365(6) Uani 1 1 d .
O1 O 0.8362(4) 1.3316(3) 1.0437(2) 0.0478(7) Uani 1 1 d .
N1 N 0.4097(5) 1.2571(3) 1.0155(2) 0.0363(6) Uani 1 1 d .
H1 H 0.2796 1.2853 1.0431 0.044 Uiso 1 1 calc R
C9 C 0.5403(6) 1.0592(4) 0.8557(3) 0.0360(7) Uani 1 1 d .
H9 H 0.7140 1.1109 0.8821 0.043 Uiso 1 1 calc R
N3 N 0.0314(5) 0.9114(4) 0.7870(2) 0.0380(7) Uani 1 1 d .
C8 C 0.3584(6) 1.1175(4) 0.9158(3) 0.0313(7) Uani 1 1 d .
C4 C 0.6429(6) 1.4941(4) 1.1826(3) 0.0344(7) Uani 1 1 d .
C6 C 0.4629(7) 1.6237(5) 1.3467(3) 0.0499(9) Uani 1 1 d .
H6 H 0.3271 1.6235 1.3905 0.060 Uiso 1 1 calc R
C7 C 0.6414(6) 1.3556(4) 1.0753(3) 0.0350(7) Uani 1 1 d .
C10 C 0.4555(6) 0.9244(4) 0.7573(3) 0.0376(8) Uani 1 1 d .
H10 H 0.5676 0.8787 0.7115 0.045 Uiso 1 1 calc R
C3 C 0.8630(6) 1.6260(4) 1.2222(3) 0.0389(8) Uani 1 1 d .
H3 H 1.0008 1.6261 1.1798 0.047 Uiso 1 1 calc R
C5 C 0.4441(7) 1.4934(5) 1.2457(3) 0.0437(8) Uani 1 1 d .
H5 H 0.2938 1.4030 1.2196 0.052 Uiso 1 1 calc R
C1 C 0.6810(7) 1.7527(4) 1.3820(3) 0.0418(8) Uani 1 1 d .
C11 C 0.1965(6) 0.8567(4) 0.7271(3) 0.0343(7) Uani 1 1 d .
C2 C 0.8835(7) 1.7571(4) 1.3227(3) 0.0421(8) Uani 1 1 d .
H2 H 1.0334 1.8476 1.3499 0.051 Uiso 1 1 calc R

loop_
_atom_site_aniso_label
_atom_site_aniso_U_11
_atom_site_aniso_U_22
_atom_site_aniso_U_33
_atom_site_aniso_U_23
_atom_site_aniso_U_13
_atom_site_aniso_U_12
Cl1 0.0347(5) 0.0430(5) 0.0366(5) -0.0034(4) 0.0039(3) 0.0074(4)
F1 0.0569(14) 0.0534(13) 0.0506(13) -0.0124(10) 0.0047(11) 0.0143(11)
N2 0.0255(14) 0.0422(15) 0.0378(15) 0.0039(12) 0.0046(11) 0.0102(12)
O1 0.0280(13) 0.0531(15) 0.0514(15) -0.0006(12) 0.0085(11) 0.0080(11)
N1 0.0287(14) 0.0430(15) 0.0335(14) 0.0021(12) 0.0059(11) 0.0127(12)
C9 0.0243(16) 0.0416(18) 0.0396(18) 0.0072(15) 0.0056(13) 0.0091(13)
N3 0.0267(14) 0.0421(16) 0.0383(15) 0.0015(12) 0.0044(12) 0.0077(12)
C8 0.0260(15) 0.0345(16) 0.0331(16) 0.0093(13) 0.0037(12) 0.0083(12)
C4 0.0291(16) 0.0395(18) 0.0335(17) 0.0089(14) 0.0031(13) 0.0097(14)
C6 0.037(2) 0.060(2) 0.044(2) -0.0008(17) 0.0118(16) 0.0128(17)
C7 0.0290(17) 0.0379(17) 0.0357(17) 0.0098(14) 0.0041(14) 0.0064(14)
C10 0.0296(17) 0.0452(19) 0.0377(18) 0.0065(15) 0.0102(14) 0.0139(14)
C3 0.0336(18) 0.0420(19) 0.0388(18) 0.0099(15) 0.0064(14) 0.0078(14)
C5 0.0330(18) 0.0437(19) 0.045(2) 0.0025(16) 0.0073(15) 0.0036(15)
C1 0.042(2) 0.0391(18) 0.0363(18) -0.0021(15) -0.0006(15) 0.0121(15)
C11 0.0284(16) 0.0385(18) 0.0346(17) 0.0062(14) 0.0063(13) 0.0110(13)
C2 0.0391(19) 0.0392(19) 0.0410(19) 0.0062(15) -0.0003(16) 0.0056(15)

loop_
_atom_type_symbol
_atom_type_description
_atom_type_scat_dispersion_real
_atom_type_scat_dispersion_imag
_atom_type_scat_source
C C 0.0033 0.0016 'International Tables Vol C Tables 4.2.6.8 and 6.1.1.4'
H H 0.0000 0.0000 'International Tables Vol C Tables 4.2.6.8 and 6.1.1.4'
N N 0.0061 0.0033 'International Tables Vol C Tables 4.2.6.8 and 6.1.1.4'
O O 0.0106 0.0060 'International Tables Vol C Tables 4.2.6.8 and 6.1.1.4'
F F 0.0171 0.0103 'International Tables Vol C Tables 4.2.6.8 and 6.1.1.4'
Cl Cl 0.1484 0.1585 'International Tables Vol C Tables 4.2.6.8 and 6.1.1.4'

loop_
_geom_angle_atom_site_label_1
_geom_angle_atom_site_label_2
_geom_angle_atom_site_label_3
_geom_angle
C8 N2 N3 119.5(3)
C7 N1 C8 127.2(3)
C7 N1 H1 116.4
C8 N1 H1 116.4
C10 C9 C8 116.7(3)
C10 C9 H9 121.6
C8 C9 H9 121.6
C11 N3 N2 118.6(3)
N2 C8 N1 111.9(3)
N2 C8 C9 123.4(3)
N1 C8 C9 124.7(3)
C5 C4 C3 119.4(3)
C5 C4 C7 123.8(3)
C3 C4 C7 116.8(3)
C1 C6 C5 118.6(3)
C1 C6 H6 120.7
C5 C6 H6 120.7
O1 C7 N1 122.5(3)
O1 C7 C4 121.3(3)
N1 C7 C4 116.2(3)
C9 C10 C11 117.0(3)
C9 C10 H10 121.5
C11 C10 H10 121.5
C2 C3 C4 120.7(3)
C2 C3 H3 119.6
C4 C3 H3 119.6
C4 C5 C6 120.4(3)
C4 C5 H5 119.8
C6 C5 H5 119.8
F1 C1 C6 118.5(3)
F1 C1 C2 118.7(3)
C6 C1 C2 122.8(3)
N3 C11 C10 124.8(3)
N3 C11 Cl1 115.4(2)
C10 C11 Cl1 119.7(2)
C1 C2 C3 118.1(3)
C1 C2 H2 121.0
C3 C2 H2 121.0

loop_
_geom_bond_atom_site_label_1
_geom_bond_atom_site_label_2
_geom_bond_distance
Cl1 C11 1.742(3)
F1 C1 1.357(4)
N2 C8 1.333(4)
N2 N3 1.345(4)
O1 C7 1.223(4)
N1 C7 1.377(4)
N1 C8 1.396(4)
N1 H1 0.8800
C9 C10 1.364(5)
C9 C8 1.402(5)
C9 H9 0.9500
N3 C11 1.308(4)
C4 C5 1.384(5)
C4 C3 1.390(5)
C4 C7 1.495(5)
C6 C1 1.368(5)
C6 C5 1.385(5)
C6 H6 0.9500
C10 C11 1.396(5)
C10 H10 0.9500
C3 C2 1.383(5)
C3 H3 0.9500
C5 H5 0.9500
C1 C2 1.372(5)
C2 H2 0.9500

loop_
_geom_torsion_atom_site_label_1
_geom_torsion_atom_site_label_2
_geom_torsion_atom_site_label_3
_geom_torsion_atom_site_label_4
_geom_torsion
C8 N2 N3 C11 -0.8(5)
N3 N2 C8 N1 178.5(3)
N3 N2 C8 C9 -1.1(5)
C7 N1 C8 N2 176.9(3)
C7 N1 C8 C9 -3.5(5)
C10 C9 C8 N2 1.8(5)
C10 C9 C8 N1 -177.7(3)
C8 N1 C7 O1 1.9(5)
C8 N1 C7 C4 -177.7(3)
C5 C4 C7 O1 -156.7(3)
C3 C4 C7 O1 20.5(5)
C5 C4 C7 N1 22.9(5)
C3 C4 C7 N1 -160.0(3)
C8 C9 C10 C11 -0.7(5)
C5 C4 C3 C2 -0.9(5)
C7 C4 C3 C2 -178.2(3)
C3 C4 C5 C6 0.7(5)
C7 C4 C5 C6 177.8(3)
C1 C6 C5 C4 0.3(6)
C5 C6 C1 F1 179.3(3)
C5 C6 C1 C2 -1.1(6)
N2 N3 C11 C10 1.9(5)
N2 N3 C11 Cl1 -178.6(2)
C9 C10 C11 N3 -1.1(5)
C9 C10 C11 Cl1 179.4(3)
F1 C1 C2 C3 -179.5(3)
C6 C1 C2 C3 0.8(6)
C4 C3 C2 C1 0.2(5)
